data_7700170
loop_
_publ_author_name
'McPherson, James N.'
'Abad Galan, Laura'
'Iranmanesh, Hasti'
'Massi, Massimiliano'
'Colbran, Stephen B.'

_publ_section_title
;
 Synthesis and structural, redox and photophysical properties of
 tris-(2,5-di(2-pyridyl)pyrrolide) lanthanide complexes.
;
_journal_issue 25
_journal_name_full 'Dalton transactions (Cambridge, England : 2003)'
_journal_page_first 9365
_journal_page_last 9375
_journal_paper_doi 10.1039/c9dt01262a
_journal_volume 48
_journal_year 2019
_chemical_formula_moiety 'C51 H42 N9 O6 Sm, 0.5(H2 O)'
_chemical_formula_sum 'C51 H43 N9 O6.5 Sm'
_chemical_formula_weight 1036.29
_space_group_crystal_system monoclinic
_space_group_IT_number 14
_space_group_name_Hall '-P 2yn'
_space_group_name_H-M_alt 'P 1 21/n 1'
_symmetry_space_group_name_Hall '-P 2yn'
_symmetry_space_group_name_H-M 'P 1 21/n 1'
_atom_sites_solution_hydrogens mixed
_atom_sites_solution_primary dual
_audit_creation_date 2019-04-23
_audit_creation_method
;
Olex2 1.2
(compiled May 18 2018 14:05:52 for OlexSys, GUI svn.r5506)
;
_audit_update_record
;
2019-04-24 deposited with the CCDC.    2019-05-24 downloaded from the CCDC.
;
_cell_angle_alpha 90
_cell_angle_beta 90.85(3)
_cell_angle_gamma 90
_cell_formula_units_Z 4
_cell_length_a 17.177(3)
_cell_length_b 13.222(3)
_cell_length_c 19.402(4)
_cell_measurement_reflns_used 11057
_cell_measurement_temperature 100
_cell_measurement_theta_max 28.7
_cell_measurement_theta_min 1.94
_cell_volume 4406.0(16)
_computing_cell_refinement 'XDS (Kabsch, 1993)'
_computing_data_collection 'BluIce (McPhillips, 2002)'
_computing_data_reduction 'XDS (Kabsch, 1993)'
_computing_molecular_graphics 'Olex2 (Dolomanov et al., 2009)'
_computing_publication_material 'Olex2 (Dolomanov et al., 2009)'
_computing_structure_refinement 'ShelXL (Sheldrick, 2015)'
_computing_structure_solution 'ShelXT (Sheldrick, 2015)'
_diffrn_ambient_temperature 100
_diffrn_measured_fraction_theta_full 0.986
_diffrn_measured_fraction_theta_max 0.985
_diffrn_measurement_device_type 'ADSC Quantum 210r'
_diffrn_measurement_method 'Phi Scan'
_diffrn_radiation_monochromator 'Silicon Double Crystal'
_diffrn_radiation_type MoK\a
_diffrn_radiation_wavelength 0.71073
_diffrn_reflns_av_R_equivalents 0.0294
_diffrn_reflns_av_unetI/netI 0.0148
_diffrn_reflns_Laue_measured_fraction_full 0.986
_diffrn_reflns_Laue_measured_fraction_max 0.985
_diffrn_reflns_limit_h_max 22
_diffrn_reflns_limit_h_min -22
_diffrn_reflns_limit_k_max 16
_diffrn_reflns_limit_k_min -16
_diffrn_reflns_limit_l_max 24
_diffrn_reflns_limit_l_min -24
_diffrn_reflns_number 65218
_diffrn_reflns_point_group_measured_fraction_full 0.986
_diffrn_reflns_point_group_measured_fraction_max 0.985
_diffrn_reflns_theta_full 25.000
_diffrn_reflns_theta_max 27.103
_diffrn_reflns_theta_min 1.944
_diffrn_source 'MX1 Beamline Australian Synchrotron'
_diffrn_standards_number 0
_exptl_absorpt_coefficient_mu 1.398
_exptl_absorpt_correction_type none
_exptl_crystal_colour yellow
_exptl_crystal_colour_primary yellow
_exptl_crystal_density_diffrn 1.562
_exptl_crystal_description cube
_exptl_crystal_F_000 2104
_exptl_crystal_size_max 0.023
_exptl_crystal_size_mid 0.02
_exptl_crystal_size_min 0.02
_refine_diff_density_max 0.915
_refine_diff_density_min -1.169
_refine_diff_density_rms 0.085
_refine_ls_extinction_coef 0.0097(4)
_refine_ls_extinction_expression Fc^*^=kFc[1+0.001xFc^2^\l^3^/sin(2\q)]^-1/4^
_refine_ls_extinction_method 'SHELXL-2018/1 (Sheldrick 2018)'
_refine_ls_goodness_of_fit_ref 1.133
_refine_ls_hydrogen_treatment constr
_refine_ls_matrix_type full
_refine_ls_number_parameters 645
_refine_ls_number_reflns 9559
_refine_ls_number_restraints 11
_refine_ls_restrained_S_all 1.137
_refine_ls_R_factor_all 0.0465
_refine_ls_R_factor_gt 0.0397
_refine_ls_shift/su_max 0.005
_refine_ls_shift/su_mean 0.000
_refine_ls_structure_factor_coef Fsqd
_refine_ls_weighting_details 'w=1/[\s^2^(Fo^2^)+(0.0417P)^2^+8.7454P] where P=(Fo^2^+2Fc^2^)/3'
_refine_ls_weighting_scheme calc
_refine_ls_wR_factor_gt 0.0986
_refine_ls_wR_factor_ref 0.1035
_reflns_Friedel_coverage 0.000
_reflns_number_gt 8469
_reflns_number_total 9559
_reflns_threshold_expression 'I > 2\s(I)'
_cod_data_source_file c9dt01262a2.cif
_cod_data_source_block james_sm1_a
_cod_depositor_comments 'Adding full bibliography for 7700168--7700170.cif.'
_cod_original_cell_volume 4406.0(15)
_cod_original_formula_sum 'C51 H43 N9 O6.50 Sm'
_cod_database_code 7700170
_shelx_shelxl_version_number 2018/1
_shelx_space_group_comment
;
The symmetry employed for this shelxl refinement is uniquely defined
by the following loop, which should always be used as a source of
symmetry information in preference to the above space-group names.
They are only intended as comments.
;
_olex2_refinement_description
;
1. Fixed Uiso
 At 1.2 times of:
  All C(H) groups
 At 1.5 times of:
  All C(H,H,H) groups, All O(H,H) groups
2. Restrained distances
 O2C-C9C
 1.487 with sigma of 0.02
 C9C-O2C
 1.46 with sigma of 0.02
3. Restrained angles
 C8C-O2C-C9C
 fixed at 120 with sigma of 0.02
4. Uiso/Uaniso restraints and constraints
Uanis(C9C) = Uanis(C9C')
5. Rigid body (RIGU) restrains
 O2C, C8C, C9C
 with sigma for 1-2 distances of 0.004 and sigma for 1-3 distances of 0.004
 C9C', C9C
 with sigma for 1-2 distances of 0.004 and sigma for 1-3 distances of 0.004
 C9C, C9C'
 with sigma for 1-2 distances of 0.04 and sigma for 1-3 distances of 0.04
6. Others
 Fixed Sof: O1C(0.53919) O1C'(0.46081) O2C(0.44916) O2C'(0.55084) C9C(0.55553)
 H9CA(0.55553) H9CB(0.55553) H9CC(0.55553) C9C'(0.44447) H9CD(0.44447)
 H9CE(0.44447) H9CF(0.44447) O1(0.5) H1D(0.5) H1E(0.5)
7.a Free rotating group:
 O1(H1D,H1E)
7.b Aromatic/amide H refined with riding coordinates:
 C1A(H1A), C1B(H1B), C1C(H1C), C2A(H2A), C2B(H2B), C2C(H2C), C3A(H3A),
 C3B(H3B), C3C(H3C), C4A(H4A), C4B(H4B), C4C(H4C), C14A(H14A), C14B(H14B),
 C14C(H14C), C15A(H15A), C15B(H15B), C15C(H15C), C16A(H16A), C16B(H16B),
 C16C(H16C), C17A(H17A), C17B(H17B), C17C(H17C)
7.c Idealised Me refined as rotating group:
 C9A(H9AA,H9AB,H9AC), C9B(H9BA,H9BB,H9BC), C9C(H9CA,H9CB,H9CC), C9C'(H9CD,H9CE,
 H9CF), C10A(H10A,H10B,H10C), C10B(H10D,H10E,H10F), C10C(H10G,H10H,H10I)
;
_olex2_submission_special_instructions 'No special instructions were received'

loop_
_space_group_symop_operation_xyz
'x, y, z'
'-x+1/2, y+1/2, -z+1/2'
'-x, -y, -z'
'x-1/2, -y-1/2, z-1/2'

loop_
_atom_site_label
_atom_site_type_symbol
_atom_site_fract_x
_atom_site_fract_y
_atom_site_fract_z
_atom_site_U_iso_or_equiv
_atom_site_adp_type
_atom_site_occupancy
_atom_site_site_symmetry_order
_atom_site_calc_flag
_atom_site_refinement_flags_posn
_atom_site_refinement_flags_adp
_atom_site_refinement_flags_occupancy
_atom_site_disorder_assembly
_atom_site_disorder_group
Sm1 Sm 0.69310(2) 0.32364(2) 0.54037(2) 0.03423(9) Uani 1 1 d . . . . .
O1A O 0.5554(3) 0.5373(4) 0.8031(2) 0.0837(12) Uani 1 1 d . . . . .
O1B O 0.7071(2) -0.0393(3) 0.32706(19) 0.0707(10) Uani 1 1 d . . . . .
O1C O 0.8237(6) 0.6317(8) 0.3117(5) 0.101(3) Uani 0.5392 1 d . . P A 1
O1C' O 0.8832(6) 0.6916(9) 0.3561(6) 0.088(3) Uani 0.4608 1 d . . P A 2
O2A O 0.5927(2) 0.4225(4) 0.87894(18) 0.0793(11) Uani 1 1 d . . . . .
O2B O 0.5840(2) -0.0258(3) 0.29090(19) 0.0741(10) Uani 1 1 d . . . . .
O2C O 0.8651(7) 0.7369(7) 0.3943(6) 0.095(3) Uani 0.4492 1 d D U P A 1
O2C' O 0.7599(6) 0.6680(6) 0.3332(5) 0.086(2) Uani 0.5508 1 d . . P A 2
N1A N 0.6560(2) 0.5055(2) 0.59095(17) 0.0438(7) Uani 1 1 d . . . . .
N1B N 0.79049(19) 0.2187(3) 0.46117(18) 0.0455(8) Uani 1 1 d . . . . .
N1C N 0.6429(2) 0.4148(3) 0.42699(17) 0.0467(8) Uani 1 1 d . . . . .
N2A N 0.66542(19) 0.3355(2) 0.66233(16) 0.0396(7) Uani 1 1 d . . . . .
N2B N 0.63953(18) 0.1921(2) 0.46681(17) 0.0404(7) Uani 1 1 d . . . . .
N2C N 0.78057(19) 0.4430(2) 0.48680(16) 0.0419(7) Uani 1 1 d . . . . .
N3A N 0.70160(19) 0.1557(2) 0.61277(18) 0.0422(7) Uani 1 1 d . . . . .
N3B N 0.54239(18) 0.2879(3) 0.54967(16) 0.0414(7) Uani 1 1 d . . . . .
N3C N 0.8278(2) 0.3590(3) 0.60296(17) 0.0473(8) Uani 1 1 d . . . . .
C1A C 0.6644(3) 0.5905(3) 0.5539(2) 0.0529(10) Uani 1 1 d . . . . .
H1A H 0.666567 0.585223 0.505092 0.064 Uiso 1 1 calc R . . . .
C1B C 0.8666(3) 0.2387(4) 0.4593(3) 0.0612(12) Uani 1 1 d . . . . .
H1B H 0.889234 0.275106 0.496699 0.073 Uiso 1 1 calc R . . . .
C1C C 0.5754(3) 0.3907(3) 0.3963(2) 0.0533(10) Uani 1 1 d . . . . .
H1C H 0.536722 0.358034 0.422753 0.064 Uiso 1 1 calc R . . . .
C2A C 0.6700(3) 0.6843(3) 0.5831(3) 0.0610(12) Uani 1 1 d . . . . .
H2A H 0.676098 0.742716 0.555148 0.073 Uiso 1 1 calc R . . . .
C2B C 0.9136(3) 0.2102(5) 0.4071(4) 0.084(2) Uani 1 1 d . . . . .
H2B H 0.967961 0.223070 0.409099 0.101 Uiso 1 1 calc R . . . .
C2C C 0.5594(3) 0.4108(4) 0.3284(3) 0.0652(13) Uani 1 1 d . . . . .
H2C H 0.509846 0.395604 0.308742 0.078 Uiso 1 1 calc R . . . .
C3A C 0.6668(3) 0.6927(3) 0.6529(3) 0.0643(13) Uani 1 1 d . . . . .
H3A H 0.671396 0.757026 0.674406 0.077 Uiso 1 1 calc R . . . .
C3B C 0.8797(4) 0.1620(5) 0.3512(4) 0.095(2) Uani 1 1 d . . . . .
H3B H 0.909952 0.144550 0.312338 0.114 Uiso 1 1 calc R . . . .
C3C C 0.6160(4) 0.4530(5) 0.2899(3) 0.0727(15) Uani 1 1 d . . . . .
H3C H 0.606985 0.464943 0.242171 0.087 Uiso 1 1 calc R . . . .
C4A C 0.6568(3) 0.6071(4) 0.6918(2) 0.0549(10) Uani 1 1 d . . . . .
H4A H 0.653971 0.612020 0.740529 0.066 Uiso 1 1 calc R . . . .
C4B C 0.8027(3) 0.1399(5) 0.3525(3) 0.0818(19) Uani 1 1 d . . . . .
H4B H 0.778708 0.106926 0.314176 0.098 Uiso 1 1 calc R . . . .
C4C C 0.6862(3) 0.4786(4) 0.3196(2) 0.0635(13) Uani 1 1 d . . . . .
H4C H 0.726315 0.507452 0.292707 0.076 Uiso 1 1 calc R . . . .
C5A C 0.6509(2) 0.5138(3) 0.6600(2) 0.0434(8) Uani 1 1 d . . . . .
C5B C 0.7587(3) 0.1651(3) 0.4092(2) 0.0508(10) Uani 1 1 d . . . . .
C5C C 0.6975(3) 0.4618(3) 0.3893(2) 0.0494(9) Uani 1 1 d . . . . .
C6A C 0.6432(2) 0.4189(3) 0.6964(2) 0.0429(8) Uani 1 1 d . . . . .
C6B C 0.6760(2) 0.1424(3) 0.4172(2) 0.0426(8) Uani 1 1 d . . . . .
C6C C 0.7669(3) 0.4920(3) 0.4282(2) 0.0500(10) Uani 1 1 d . . . . .
C7A C 0.6198(2) 0.3922(4) 0.7638(2) 0.0497(10) Uani 1 1 d . . . . .
C7B C 0.6230(3) 0.0786(3) 0.3816(2) 0.0461(9) Uani 1 1 d . . . . .
C7C C 0.8228(3) 0.5708(3) 0.4214(3) 0.0632(13) Uani 1 1 d . . . . .
C8A C 0.5866(3) 0.4585(5) 0.8147(2) 0.0642(14) Uani 1 1 d . . . . .
C8B C 0.6430(3) 0.0024(4) 0.3308(2) 0.0545(11) Uani 1 1 d . . . . .
C8C C 0.8264(5) 0.6478(5) 0.3696(4) 0.094(2) Uani 1 1 d . U . . .
C9A C 0.5654(5) 0.4929(8) 0.9301(4) 0.128(3) Uani 1 1 d . . . . .
H9AA H 0.576361 0.465922 0.976253 0.193 Uiso 1 1 calc GR . . . .
H9AB H 0.509112 0.502631 0.924056 0.193 Uiso 1 1 calc GR . . . .
H9AC H 0.592025 0.557851 0.924627 0.193 Uiso 1 1 calc GR . . . .
C9B C 0.5991(4) -0.1053(4) 0.2428(3) 0.0797(17) Uani 1 1 d . . . . .
H9BA H 0.627406 -0.077948 0.203455 0.120 Uiso 1 1 calc GR . . . .
H9BB H 0.549722 -0.134574 0.226631 0.120 Uiso 1 1 calc GR . . . .
H9BC H 0.630635 -0.157838 0.265394 0.120 Uiso 1 1 calc GR . . . .
C9C C 0.8722(14) 0.7901(14) 0.3220(9) 0.175(8) Uani 0.5555 1 d D U P A 1
H9CA H 0.867764 0.739271 0.285431 0.263 Uiso 0.5555 1 calc GR . P A 1
H9CB H 0.922774 0.824020 0.319262 0.263 Uiso 0.5555 1 calc GR . P A 1
H9CC H 0.830436 0.840060 0.316470 0.263 Uiso 0.5555 1 calc GR . P A 1
C9C' C 0.8037(18) 0.7351(17) 0.2771(13) 0.175(8) Uani 0.4445 1 d . U P A 2
H9CD H 0.784230 0.717503 0.230887 0.263 Uiso 0.4445 1 calc GR . P A 2
H9CE H 0.859796 0.721907 0.280037 0.263 Uiso 0.4445 1 calc GR . P A 2
H9CF H 0.793873 0.806857 0.285991 0.263 Uiso 0.4445 1 calc GR . P A 2
C10A C 0.6128(3) 0.2197(5) 0.8305(3) 0.0741(15) Uani 1 1 d . . . . .
H10A H 0.579550 0.163470 0.815306 0.111 Uiso 1 1 calc GR . . . .
H10B H 0.585757 0.259252 0.865513 0.111 Uiso 1 1 calc GR . . . .
H10C H 0.661504 0.193023 0.850061 0.111 Uiso 1 1 calc GR . . . .
C10B C 0.4725(3) 0.0471(4) 0.3923(3) 0.0640(13) Uani 1 1 d . . . . .
H10D H 0.457683 -0.003547 0.426547 0.096 Uiso 1 1 calc GR . . . .
H10E H 0.476487 0.014883 0.346989 0.096 Uiso 1 1 calc GR . . . .
H10F H 0.433009 0.100513 0.390203 0.096 Uiso 1 1 calc GR . . . .
C10C C 0.9409(4) 0.6362(5) 0.4991(3) 0.088(2) Uani 1 1 d . . . . .
H10G H 0.934334 0.661131 0.546262 0.132 Uiso 1 1 calc GR . . . .
H10H H 0.941983 0.693503 0.467173 0.132 Uiso 1 1 calc GR . . . .
H10I H 0.989827 0.598456 0.496332 0.132 Uiso 1 1 calc GR . . . .
C11A C 0.6306(2) 0.2871(4) 0.7692(2) 0.0511(10) Uani 1 1 d . . . . .
C11B C 0.5505(2) 0.0927(3) 0.4126(2) 0.0459(9) Uani 1 1 d . . . . .
C11C C 0.8717(3) 0.5654(4) 0.4796(3) 0.0621(13) Uani 1 1 d . . . . .
C12A C 0.6577(2) 0.2553(3) 0.7052(2) 0.0431(8) Uani 1 1 d . . . . .
C12B C 0.5639(2) 0.1611(3) 0.4656(2) 0.0421(8) Uani 1 1 d . . . . .
C12C C 0.8445(2) 0.4846(3) 0.5185(2) 0.0490(10) Uani 1 1 d . . . . .
C13A C 0.6796(2) 0.1572(3) 0.6794(2) 0.0424(8) Uani 1 1 d . . . . .
C13B C 0.5129(2) 0.2060(3) 0.5161(2) 0.0427(8) Uani 1 1 d . . . . .
C13C C 0.8714(2) 0.4371(3) 0.5816(2) 0.0469(9) Uani 1 1 d . . . . .
C14A C 0.6807(3) 0.0677(4) 0.7180(2) 0.0554(11) Uani 1 1 d . . . . .
H14A H 0.663694 0.067987 0.764340 0.066 Uiso 1 1 calc R . . . .
C14B C 0.4393(3) 0.1688(4) 0.5320(3) 0.0570(11) Uani 1 1 d . . . . .
H14B H 0.420300 0.109217 0.510126 0.068 Uiso 1 1 calc R . . . .
C14C C 0.9388(3) 0.4638(4) 0.6189(3) 0.0613(12) Uani 1 1 d . . . . .
H14C H 0.968617 0.520640 0.605156 0.074 Uiso 1 1 calc R . . . .
C15A C 0.7062(3) -0.0197(3) 0.6888(3) 0.0574(12) Uani 1 1 d . . . . .
H15A H 0.708650 -0.079923 0.715415 0.069 Uiso 1 1 calc R . . . .
C15B C 0.3947(3) 0.2178(4) 0.5786(3) 0.0630(13) Uani 1 1 d . . . . .
H15B H 0.344263 0.193368 0.589054 0.076 Uiso 1 1 calc R . . . .
C15C C 0.9616(3) 0.4086(5) 0.6744(3) 0.0664(14) Uani 1 1 d . . . . .
H15C H 1.007679 0.426450 0.699279 0.080 Uiso 1 1 calc R . . . .
C16A C 0.7280(2) -0.0210(3) 0.6221(3) 0.0550(11) Uani 1 1 d . . . . .
H16A H 0.745318 -0.081721 0.601051 0.066 Uiso 1 1 calc R . . . .
C16B C 0.4233(3) 0.3028(4) 0.6105(3) 0.0585(12) Uani 1 1 d . . . . .
H16B H 0.392552 0.339266 0.642393 0.070 Uiso 1 1 calc R . . . .
C16C C 0.9187(3) 0.3279(4) 0.6947(2) 0.0625(13) Uani 1 1 d . . . . .
H16C H 0.934453 0.287233 0.732772 0.075 Uiso 1 1 calc R . . . .
C17A C 0.7243(2) 0.0683(3) 0.5855(2) 0.0470(9) Uani 1 1 d . . . . .
H17A H 0.738711 0.067408 0.538417 0.056 Uiso 1 1 calc R . . . .
C17B C 0.4974(3) 0.3341(4) 0.5954(2) 0.0523(10) Uani 1 1 d . . . . .
H17B H 0.517599 0.391709 0.618816 0.063 Uiso 1 1 calc R . . . .
C17C C 0.8518(3) 0.3073(4) 0.6580(2) 0.0580(12) Uani 1 1 d . . . . .
H17C H 0.820517 0.252534 0.672937 0.070 Uiso 1 1 calc R . . . .
O1 O 0.7883(6) -0.0903(9) 0.4552(5) 0.104(3) Uani 0.5 1 d . . P . .
H1D H 0.823510 -0.121924 0.433656 0.155 Uiso 0.5 1 d G . P . .
H1E H 0.764022 -0.057130 0.424056 0.155 Uiso 0.5 1 d G . P . .

loop_
_atom_site_aniso_label
_atom_site_aniso_U_11
_atom_site_aniso_U_22
_atom_site_aniso_U_33
_atom_site_aniso_U_23
_atom_site_aniso_U_13
_atom_site_aniso_U_12
Sm1 0.03827(12) 0.03280(11) 0.03163(12) -0.00022(7) 0.00089(7) -0.00117(7)
O1A 0.085(3) 0.105(3) 0.061(2) -0.031(2) 0.0038(19) 0.024(2)
O1B 0.069(2) 0.075(2) 0.068(2) -0.0237(19) 0.0031(17) -0.0104(19)
O1C 0.122(8) 0.097(7) 0.082(6) 0.039(5) -0.001(5) -0.013(6)
O1C' 0.082(6) 0.084(7) 0.098(7) 0.041(6) 0.012(6) -0.025(5)
O2A 0.075(2) 0.114(3) 0.0489(19) -0.014(2) 0.0141(17) -0.010(2)
O2B 0.088(3) 0.061(2) 0.072(2) -0.0184(18) -0.0347(19) -0.0023(18)
O2C 0.133(9) 0.038(4) 0.115(8) 0.016(4) 0.060(7) 0.001(4)
O2C' 0.096(6) 0.073(5) 0.090(6) 0.023(4) 0.029(5) -0.006(4)
N1A 0.0518(18) 0.0350(16) 0.0446(17) -0.0013(13) 0.0014(14) 0.0034(13)
N1B 0.0434(18) 0.0412(17) 0.052(2) -0.0107(15) 0.0055(14) -0.0064(14)
N1C 0.058(2) 0.0421(18) 0.0399(17) 0.0076(14) 0.0014(15) 0.0043(15)
N2A 0.0454(17) 0.0393(16) 0.0341(15) -0.0001(12) 0.0005(13) -0.0035(13)
N2B 0.0400(16) 0.0400(16) 0.0411(16) -0.0025(13) -0.0002(13) -0.0041(13)
N2C 0.0512(18) 0.0364(16) 0.0381(16) -0.0003(13) 0.0042(13) -0.0059(13)
N3A 0.0374(16) 0.0412(17) 0.0480(18) 0.0041(14) 0.0003(13) -0.0003(13)
N3B 0.0382(16) 0.0470(17) 0.0390(16) 0.0055(14) -0.0003(12) 0.0026(13)
N3C 0.0461(18) 0.057(2) 0.0388(17) -0.0059(15) 0.0008(14) -0.0088(15)
C1A 0.067(3) 0.041(2) 0.051(2) -0.0017(18) 0.000(2) 0.0074(19)
C1B 0.046(2) 0.058(3) 0.080(3) -0.026(2) 0.009(2) -0.008(2)
C1C 0.059(3) 0.051(2) 0.050(2) 0.0116(19) -0.0049(19) 0.003(2)
C2A 0.073(3) 0.036(2) 0.074(3) -0.003(2) -0.003(2) 0.004(2)
C2B 0.046(3) 0.085(4) 0.122(5) -0.052(4) 0.031(3) -0.020(3)
C2C 0.069(3) 0.072(3) 0.054(3) 0.013(2) -0.012(2) 0.007(3)
C3A 0.075(3) 0.036(2) 0.081(4) -0.017(2) -0.010(3) 0.003(2)
C3B 0.076(4) 0.098(5) 0.112(5) -0.056(4) 0.049(4) -0.032(3)
C3C 0.091(4) 0.086(4) 0.042(2) 0.021(2) -0.007(2) 0.013(3)
C4A 0.058(3) 0.052(2) 0.055(3) -0.014(2) -0.004(2) 0.002(2)
C4B 0.072(3) 0.095(4) 0.079(4) -0.048(3) 0.031(3) -0.030(3)
C4C 0.072(3) 0.073(3) 0.046(2) 0.019(2) 0.009(2) 0.013(3)
C5A 0.0417(19) 0.042(2) 0.046(2) -0.0077(16) 0.0013(16) 0.0016(16)
C5B 0.053(2) 0.049(2) 0.050(2) -0.0134(18) 0.0087(18) -0.0093(18)
C5C 0.060(2) 0.045(2) 0.042(2) 0.0096(17) 0.0081(18) 0.0086(19)
C6A 0.043(2) 0.048(2) 0.0378(19) -0.0073(16) 0.0010(15) 0.0002(16)
C6B 0.048(2) 0.0429(19) 0.0369(19) -0.0028(16) 0.0009(15) -0.0067(16)
C6C 0.063(3) 0.042(2) 0.046(2) 0.0040(17) 0.0165(19) -0.0003(18)
C7A 0.041(2) 0.071(3) 0.0368(19) -0.0077(19) 0.0033(15) -0.0014(19)
C7B 0.057(2) 0.043(2) 0.0386(19) -0.0011(16) -0.0074(17) -0.0107(17)
C7C 0.084(3) 0.044(2) 0.063(3) 0.003(2) 0.038(3) -0.009(2)
C8A 0.045(2) 0.100(4) 0.047(3) -0.023(3) 0.0031(18) 0.001(3)
C8B 0.064(3) 0.054(2) 0.046(2) -0.0061(19) -0.0027(19) -0.015(2)
C8C 0.133(7) 0.068(4) 0.082(5) 0.023(3) 0.050(4) -0.001(4)
C9A 0.114(6) 0.208(10) 0.064(4) -0.042(5) 0.030(4) -0.012(6)
C9B 0.112(5) 0.065(3) 0.062(3) -0.016(3) -0.024(3) -0.017(3)
C9C 0.24(2) 0.106(10) 0.176(13) 0.096(10) -0.053(12) -0.059(10)
C9C' 0.24(2) 0.106(10) 0.176(13) 0.096(10) -0.053(12) -0.059(10)
C10A 0.068(3) 0.097(4) 0.058(3) 0.014(3) 0.016(2) 0.016(3)
C10B 0.054(3) 0.065(3) 0.072(3) -0.005(2) -0.017(2) -0.015(2)
C10C 0.117(5) 0.068(3) 0.080(4) -0.017(3) 0.054(4) -0.037(3)
C11A 0.042(2) 0.071(3) 0.041(2) 0.006(2) 0.0038(16) -0.0040(19)
C11B 0.048(2) 0.041(2) 0.049(2) 0.0049(17) -0.0119(17) -0.0083(16)
C11C 0.074(3) 0.052(3) 0.061(3) -0.012(2) 0.030(2) -0.018(2)
C12A 0.0418(19) 0.049(2) 0.0384(19) 0.0056(16) -0.0004(15) -0.0065(16)
C12B 0.0398(19) 0.0391(19) 0.047(2) 0.0081(16) -0.0058(15) -0.0041(15)
C12C 0.051(2) 0.044(2) 0.052(2) -0.0132(18) 0.0143(18) -0.0125(18)
C13A 0.0372(18) 0.045(2) 0.045(2) 0.0073(16) -0.0061(15) -0.0072(15)
C13B 0.0367(18) 0.045(2) 0.046(2) 0.0118(17) -0.0033(15) 0.0018(15)
C13C 0.044(2) 0.052(2) 0.045(2) -0.0154(18) 0.0065(16) -0.0075(17)
C14A 0.061(3) 0.055(3) 0.050(2) 0.014(2) -0.0115(19) -0.014(2)
C14B 0.042(2) 0.050(2) 0.079(3) 0.015(2) -0.002(2) -0.0040(18)
C14C 0.052(2) 0.064(3) 0.068(3) -0.019(2) 0.004(2) -0.014(2)
C15A 0.059(3) 0.039(2) 0.074(3) 0.016(2) -0.022(2) -0.0124(19)
C15B 0.042(2) 0.072(3) 0.076(3) 0.026(3) 0.011(2) 0.002(2)
C15C 0.048(2) 0.086(4) 0.065(3) -0.025(3) -0.006(2) -0.004(2)
C16A 0.046(2) 0.040(2) 0.079(3) 0.007(2) -0.013(2) -0.0039(17)
C16B 0.049(2) 0.070(3) 0.057(3) 0.015(2) 0.011(2) 0.013(2)
C16C 0.052(3) 0.090(4) 0.045(2) -0.005(2) -0.0033(19) -0.008(2)
C17A 0.041(2) 0.041(2) 0.059(2) 0.0006(18) -0.0023(17) 0.0000(16)
C17B 0.050(2) 0.060(3) 0.047(2) 0.0064(19) 0.0012(18) 0.0094(19)
C17C 0.049(2) 0.084(3) 0.041(2) 0.001(2) -0.0012(18) -0.013(2)
O1 0.096(7) 0.119(8) 0.095(6) -0.053(6) -0.037(5) 0.038(6)

loop_
_atom_type_symbol
_atom_type_description
_atom_type_scat_dispersion_real
_atom_type_scat_dispersion_imag
_atom_type_scat_source
C C 0.0033 0.0016 'International Tables Vol C Tables 4.2.6.8 and 6.1.1.4'
H H 0.0000 0.0000 'International Tables Vol C Tables 4.2.6.8 and 6.1.1.4'
N N 0.0061 0.0033 'International Tables Vol C Tables 4.2.6.8 and 6.1.1.4'
O O 0.0106 0.0060 'International Tables Vol C Tables 4.2.6.8 and 6.1.1.4'
Sm Sm -0.1638 3.4418 'International Tables Vol C Tables 4.2.6.8 and 6.1.1.4'

loop_
_geom_angle_atom_site_label_1
_geom_angle_atom_site_label_2
_geom_angle_atom_site_label_3
_geom_angle
N1B Sm1 N1A 146.14(10)
N1C Sm1 N1A 79.58(10)
N1C Sm1 N1B 87.56(11)
N2A Sm1 N1A 62.17(10)
N2A Sm1 N1B 136.63(11)
N2A Sm1 N1C 135.79(11)
N2A Sm1 N3A 62.85(11)
N2A Sm1 N3B 74.84(11)
N2A Sm1 N3C 73.91(11)
N2B Sm1 N1A 140.36(11)
N2B Sm1 N1B 61.62(10)
N2B Sm1 N1C 73.76(11)
N2B Sm1 N2A 122.89(11)
N2B Sm1 N2C 116.56(11)
N2B Sm1 N3A 74.12(11)
N2B Sm1 N3B 63.10(11)
N2B Sm1 N3C 136.14(11)
N2C Sm1 N1A 74.04(11)
N2C Sm1 N1B 72.22(11)
N2C Sm1 N1C 62.77(11)
N2C Sm1 N2A 120.53(11)
N2C Sm1 N3A 138.49(11)
N2C Sm1 N3B 139.50(11)
N2C Sm1 N3C 62.43(11)
N3A Sm1 N1A 125.03(10)
N3A Sm1 N1B 80.71(11)
N3A Sm1 N1C 147.63(11)
N3A Sm1 N3B 81.91(10)
N3A Sm1 N3C 82.09(11)
N3B Sm1 N1A 84.07(11)
N3B Sm1 N1B 124.63(10)
N3B Sm1 N1C 80.23(11)
N3C Sm1 N1A 83.36(11)
N3C Sm1 N1B 78.74(11)
N3C Sm1 N1C 125.13(11)
N3C Sm1 N3B 148.67(10)
C8A O2A C9A 112.9(6)
C8B O2B C9B 116.3(4)
C8C O2C C9C 96.3(10)
C8C O2C' C9C' 93.6(11)
C1A N1A Sm1 121.8(3)
C1A N1A C5A 118.2(3)
C5A N1A Sm1 117.2(2)
C1B N1B Sm1 122.3(3)
C1B N1B C5B 118.2(4)
C5B N1B Sm1 117.0(3)
C1C N1C Sm1 122.3(3)
C1C N1C C5C 118.3(4)
C5C N1C Sm1 116.2(3)
C6A N2A Sm1 126.5(3)
C6A N2A C12A 108.0(3)
C12A N2A Sm1 124.8(3)
C6B N2B Sm1 127.0(3)
C6B N2B C12B 107.3(3)
C12B N2B Sm1 125.5(3)
C6C N2C Sm1 125.6(3)
C6C N2C C12C 108.6(4)
C12C N2C Sm1 124.6(3)
C13A N3A Sm1 118.9(3)
C17A N3A Sm1 122.3(3)
C17A N3A C13A 118.7(4)
C13B N3B Sm1 118.0(2)
C17B N3B Sm1 122.8(3)
C17B N3B C13B 117.9(4)
C13C N3C Sm1 118.8(3)
C17C N3C Sm1 122.6(3)
C17C N3C C13C 118.4(4)
N1A C1A H1A 118.5
N1A C1A C2A 123.0(4)
C2A C1A H1A 118.5
N1B C1B H1B 118.0
N1B C1B C2B 124.0(5)
C2B C1B H1B 118.0
N1C C1C H1C 118.5
N1C C1C C2C 123.0(5)
C2C C1C H1C 118.5
C1A C2A H2A 120.5
C3A C2A C1A 118.9(5)
C3A C2A H2A 120.5
C1B C2B H2B 121.1
C1B C2B C3B 117.8(5)
C3B C2B H2B 121.1
C1C C2C H2C 120.8
C3C C2C C1C 118.4(5)
C3C C2C H2C 120.8
C2A C3A H3A 120.4
C2A C3A C4A 119.2(4)
C4A C3A H3A 120.4
C2B C3B H3B 120.5
C4B C3B C2B 119.0(5)
C4B C3B H3B 120.5
C2C C3C H3C 119.9
C2C C3C C4C 120.2(4)
C4C C3C H3C 119.9
C3A C4A H4A 120.0
C3A C4A C5A 120.0(4)
C5A C4A H4A 120.0
C3B C4B H4B 119.8
C3B C4B C5B 120.5(5)
C5B C4B H4B 119.8
C3C C4C H4C 120.6
C3C C4C C5C 118.7(5)
C5C C4C H4C 120.6
N1A C5A C4A 120.7(4)
N1A C5A C6A 115.0(3)
C4A C5A C6A 124.2(4)
N1B C5B C4B 120.2(4)
N1B C5B C6B 114.5(4)
C4B C5B C6B 125.3(4)
N1C C5C C4C 121.1(4)
N1C C5C C6C 114.5(4)
C4C C5C C6C 124.4(4)
N2A C6A C5A 116.3(3)
N2A C6A C7A 109.6(4)
C7A C6A C5A 134.1(4)
N2B C6B C5B 116.4(3)
N2B C6B C7B 109.9(4)
C7B C6B C5B 133.7(4)
N2C C6C C5C 116.3(4)
N2C C6C C7C 109.1(4)
C7C C6C C5C 134.4(4)
C6A C7A C8A 126.8(5)
C11A C7A C6A 106.0(4)
C11A C7A C8A 127.0(4)
C6B C7B C8B 126.0(4)
C11B C7B C6B 106.3(4)
C11B C7B C8B 127.0(4)
C6C C7C C8C 128.4(6)
C11C C7C C6C 106.5(4)
C11C C7C C8C 124.8(6)
O1A C8A O2A 121.0(5)
O1A C8A C7A 125.7(5)
O2A C8A C7A 113.3(5)
O1B C8B O2B 121.1(4)
O1B C8B C7B 124.7(4)
O2B C8B C7B 114.0(4)
O1C C8C O2C 119.7(8)
O1C C8C C7C 123.6(8)
O1C' C8C O2C' 118.9(8)
O1C' C8C C7C 123.7(10)
O2C C8C C7C 112.0(8)
O2C' C8C C7C 117.3(7)
O2A C9A H9AA 109.5
O2A C9A H9AB 109.5
O2A C9A H9AC 109.5
H9AA C9A H9AB 109.5
H9AA C9A H9AC 109.5
H9AB C9A H9AC 109.5
O2B C9B H9BA 109.5
O2B C9B H9BB 109.5
O2B C9B H9BC 109.5
H9BA C9B H9BB 109.5
H9BA C9B H9BC 109.5
H9BB C9B H9BC 109.5
O2C C9C H9CA 109.5
O2C C9C H9CB 109.5
O2C C9C H9CC 109.5
H9CA C9C H9CB 109.5
H9CA C9C H9CC 109.5
H9CB C9C H9CC 109.5
O2C' C9C' H9CD 109.5
O2C' C9C' H9CE 109.5
O2C' C9C' H9CF 109.5
H9CD C9C' H9CE 109.5
H9CD C9C' H9CF 109.5
H9CE C9C' H9CF 109.5
H10A C10A H10B 109.5
H10A C10A H10C 109.5
H10B C10A H10C 109.5
C11A C10A H10A 109.5
C11A C10A H10B 109.5
C11A C10A H10C 109.5
H10D C10B H10E 109.5
H10D C10B H10F 109.5
H10E C10B H10F 109.5
C11B C10B H10D 109.5
C11B C10B H10E 109.5
C11B C10B H10F 109.5
H10G C10C H10H 109.5
H10G C10C H10I 109.5
H10H C10C H10I 109.5
C11C C10C H10G 109.5
C11C C10C H10H 109.5
C11C C10C H10I 109.5
C7A C11A C10A 127.6(4)
C12A C11A C7A 106.0(4)
C12A C11A C10A 126.3(5)
C7B C11B C10B 128.5(4)
C12B C11B C7B 105.4(3)
C12B C11B C10B 126.0(4)
C7C C11C C10C 127.8(5)
C12C C11C C7C 105.9(4)
C12C C11C C10C 126.2(5)
N2A C12A C11A 110.3(4)
N2A C12A C13A 117.5(3)
C11A C12A C13A 132.1(4)
N2B C12B C11B 110.9(4)
N2B C12B C13B 116.8(3)
C11B C12B C13B 132.3(4)
N2C C12C C11C 109.8(4)
N2C C12C C13C 116.8(4)
C11C C12C C13C 133.3(4)
N3A C13A C12A 115.0(3)
N3A C13A C14A 119.8(4)
C14A C13A C12A 125.1(4)
N3B C13B C12B 115.1(3)
N3B C13B C14B 120.6(4)
C14B C13B C12B 124.2(4)
N3C C13C C12C 115.0(4)
N3C C13C C14C 119.6(4)
C14C C13C C12C 125.4(4)
C13A C14A H14A 120.1
C15A C14A C13A 119.8(4)
C15A C14A H14A 120.1
C13B C14B H14B 120.0
C15B C14B C13B 120.0(5)
C15B C14B H14B 120.0
C13C C14C H14C 119.9
C15C C14C C13C 120.2(5)
C15C C14C H14C 119.9
C14A C15A H15A 119.9
C16A C15A C14A 120.3(4)
C16A C15A H15A 119.9
C14B C15B H15B 120.3
C14B C15B C16B 119.4(4)
C16B C15B H15B 120.3
C14C C15C H15C 120.0
C14C C15C C16C 120.1(5)
C16C C15C H15C 120.0
C15A C16A H16A 121.0
C15A C16A C17A 118.0(4)
C17A C16A H16A 121.0
C15B C16B H16B 120.8
C15B C16B C17B 118.5(5)
C17B C16B H16B 120.8
C15C C16C H16C 121.3
C15C C16C C17C 117.4(5)
C17C C16C H16C 121.3
N3A C17A C16A 123.4(4)
N3A C17A H17A 118.3
C16A C17A H17A 118.3
N3B C17B C16B 123.5(5)
N3B C17B H17B 118.2
C16B C17B H17B 118.2
N3C C17C C16C 124.3(5)
N3C C17C H17C 117.8
C16C C17C H17C 117.8
H1D O1 H1E 104.3

loop_
_geom_bond_atom_site_label_1
_geom_bond_atom_site_label_2
_geom_bond_distance
Sm1 N1A 2.677(3)
Sm1 N1B 2.676(3)
Sm1 N1C 2.642(3)
Sm1 N2A 2.425(3)
Sm1 N2B 2.423(3)
Sm1 N2C 2.424(3)
Sm1 N3A 2.630(3)
Sm1 N3B 2.640(3)
Sm1 N3C 2.639(3)
O1A C8A 1.191(7)
O1B C8B 1.234(6)
O1C C8C 1.145(11)
O1C' C8C 1.167(11)
O2A C8A 1.338(6)
O2A C9A 1.444(8)
O2B C8B 1.321(5)
O2B C9B 1.433(6)
O2C C8C 1.432(14)
O2C C9C 1.575(12)
O2C' C8C 1.360(12)
O2C' C9C' 1.60(2)
N1A C1A 1.344(5)
N1A C5A 1.348(5)
N1B C1B 1.335(5)
N1B C5B 1.342(5)
N1C C1C 1.334(6)
N1C C5C 1.349(5)
N2A C6A 1.344(5)
N2A C12A 1.355(5)
N2B C6B 1.330(5)
N2B C12B 1.363(5)
N2C C6C 1.326(5)
N2C C12C 1.366(5)
N3A C13A 1.352(5)
N3A C17A 1.332(5)
N3B C13B 1.358(5)
N3B C17B 1.334(5)
N3C C13C 1.344(5)
N3C C17C 1.328(6)
C1A H1A 0.9500
C1A C2A 1.366(6)
C1B H1B 0.9500
C1B C2B 1.356(7)
C1C H1C 0.9500
C1C C2C 1.367(6)
C2A H2A 0.9500
C2A C3A 1.360(8)
C2B H2B 0.9500
C2B C3B 1.380(9)
C2C H2C 0.9500
C2C C3C 1.355(8)
C3A H3A 0.9500
C3A C4A 1.372(7)
C3B H3B 0.9500
C3B C4B 1.356(8)
C3C H3C 0.9500
C3C C4C 1.371(8)
C4A H4A 0.9500
C4A C5A 1.383(6)
C4B H4B 0.9500
C4B C5B 1.385(6)
C4C H4C 0.9500
C4C C5C 1.381(6)
C5A C6A 1.447(6)
C5B C6B 1.461(6)
C5C C6C 1.459(7)
C6A C7A 1.418(6)
C6B C7B 1.413(5)
C6C C7C 1.424(6)
C7A C8A 1.445(6)
C7A C11A 1.405(7)
C7B C8B 1.454(6)
C7B C11B 1.403(6)
C7C C8C 1.432(8)
C7C C11C 1.399(8)
C9A H9AA 0.9800
C9A H9AB 0.9800
C9A H9AC 0.9800
C9B H9BA 0.9800
C9B H9BB 0.9800
C9B H9BC 0.9800
C9C H9CA 0.9800
C9C H9CB 0.9800
C9C H9CC 0.9800
C9C' H9CD 0.9800
C9C' H9CE 0.9800
C9C' H9CF 0.9800
C10A H10A 0.9800
C10A H10B 0.9800
C10A H10C 0.9800
C10A C11A 1.520(7)
C10B H10D 0.9800
C10B H10E 0.9800
C10B H10F 0.9800
C10B C11B 1.516(6)
C10C H10G 0.9800
C10C H10H 0.9800
C10C H10I 0.9800
C10C C11C 1.555(8)
C11A C12A 1.397(6)
C11B C12B 1.386(6)
C11C C12C 1.393(6)
C12A C13A 1.442(6)
C12B C13B 1.452(6)
C12C C13C 1.446(6)
C13A C14A 1.400(6)
C13B C14B 1.395(6)
C13C C14C 1.402(6)
C14A H14A 0.9500
C14A C15A 1.362(7)
C14B H14B 0.9500
C14B C15B 1.358(7)
C14C H14C 0.9500
C14C C15C 1.354(8)
C15A H15A 0.9500
C15A C16A 1.353(7)
C15B H15B 0.9500
C15B C16B 1.370(8)
C15C H15C 0.9500
C15C C16C 1.359(8)
C16A H16A 0.9500
C16A C17A 1.378(6)
C16B H16B 0.9500
C16B C17B 1.374(7)
C16C H16C 0.9500
C16C C17C 1.369(6)
C17A H17A 0.9500
C17B H17B 0.9500
C17C H17C 0.9500
O1 H1D 0.8501
O1 H1E 0.8518

loop_
_geom_hbond_atom_site_label_D
_geom_hbond_atom_site_label_H
_geom_hbond_atom_site_label_A
_geom_hbond_distance_DH
_geom_hbond_distance_HA
_geom_hbond_distance_DA
_geom_hbond_angle_DHA
_geom_hbond_site_symmetry_A
_geom_hbond_publ_flag
C4C H4C O2C' 0.95 2.33 2.816(10) 111.0 . yes
C9C H9CA O1C 0.98 1.69 2.26(2) 112.9 . yes
C9C' H9CE O1C' 0.98 1.58 2.12(3) 109.7 . yes
C10A H10B O2A 0.98 2.18 2.864(8) 125.9 . yes
C10C H10H O2C 0.98 2.00 2.743(14) 130.5 . yes
O1 H1D O2C 0.85 2.14 2.898(14) 147.9 1_545 yes
